data_7154718
loop_
_publ_author_name
'Marrs, Calum N.'
'Evans, Nicholas H.'

_publ_section_title
;
 The rapid synthesis and dynamic behaviour of an isophthalamide
 [2]catenane.
;
_journal_issue 45
_journal_name_full 'Organic &amp; biomolecular chemistry'
_journal_page_first 11021
_journal_page_last 11025
_journal_paper_doi 10.1039/c5ob01770j
_journal_volume 13
_journal_year 2015
_chemical_formula_moiety 'C28 H30 N2 O5'
_chemical_formula_sum 'C28 H30 N2 O5'
_chemical_formula_weight 474.54
_chemical_name_systematic
;
 ?
;
_space_group_crystal_system orthorhombic
_space_group_IT_number 29
_space_group_name_Hall 'P 2c -2ac'
_space_group_name_H-M_alt 'P c a 21'
_symmetry_space_group_name_Hall 'P 2c -2ac'
_symmetry_space_group_name_H-M 'P c a 21'
_atom_sites_solution_hydrogens mixed
_atom_sites_solution_primary direct
_audit_creation_date 2014-06-11
_audit_creation_method
;
Olex2 1.2
(compiled 2014.02.28 svn.r2899 for OlexSys, GUI svn.r4781)
;
_audit_update_record
;
2015-08-05 deposited with the CCDC.
2015-09-15 downloaded from the CCDC.
;
_cell_angle_alpha 90
_cell_angle_beta 90
_cell_angle_gamma 90
_cell_formula_units_Z 4
_cell_length_a 10.6388(3)
_cell_length_b 9.0437(3)
_cell_length_c 24.8594(8)
_cell_measurement_reflns_used 3389
_cell_measurement_temperature 99.97(10)
_cell_measurement_theta_max 72.9510
_cell_measurement_theta_min 6.0240
_cell_volume 2391.83(13)
_computing_cell_refinement
;
CrysAlisPro, Agilent Technologies,
Version 1.171.37.33t (release 27-03-2014 CrysAlis171 .NET)
(compiled Mar 27 2014,17:01:44)
;
_computing_data_collection
;
CrysAlisPro, Agilent Technologies,
Version 1.171.37.33t (release 27-03-2014 CrysAlis171 .NET)
(compiled Mar 27 2014,17:01:44)
;
_computing_data_reduction
;
CrysAlisPro, Agilent Technologies,
Version 1.171.37.33t (release 27-03-2014 CrysAlis171 .NET)
(compiled Mar 27 2014,17:01:44)
;
_computing_molecular_graphics 'Olex2 (Dolomanov et al., 2009)'
_computing_publication_material 'Olex2 (Dolomanov et al., 2009)'
_computing_structure_refinement 'XL (Sheldrick, 2008)'
_computing_structure_solution 'ShelXS (Sheldrick, 2008)'
_diffrn_ambient_environment N~2~
_diffrn_ambient_temperature 99.97(10)
_diffrn_detector 'CCD plate'
_diffrn_detector_area_resol_mean 5.2299
_diffrn_detector_type AtlasS2
_diffrn_measured_fraction_theta_full 0.990
_diffrn_measured_fraction_theta_max 0.958
_diffrn_measurement_device 'four-circle diffractometer'
_diffrn_measurement_device_type 'SuperNova, Dual, Cu at zero, AtlasS2'
_diffrn_measurement_method '\w scans'
_diffrn_orient_matrix_UB_11 -0.1368958000
_diffrn_orient_matrix_UB_12 0.0563675000
_diffrn_orient_matrix_UB_13 -0.0010249000
_diffrn_orient_matrix_UB_21 -0.0214819000
_diffrn_orient_matrix_UB_22 -0.0798366000
_diffrn_orient_matrix_UB_23 -0.0540014000
_diffrn_orient_matrix_UB_31 -0.0423392000
_diffrn_orient_matrix_UB_32 -0.1395727000
_diffrn_orient_matrix_UB_33 0.0302801000
_diffrn_radiation_monochromator mirror
_diffrn_radiation_probe x-ray
_diffrn_radiation_type CuK\a
_diffrn_radiation_wavelength 1.54184
_diffrn_reflns_av_R_equivalents 0.0225
_diffrn_reflns_av_unetI/netI 0.0297
_diffrn_reflns_laue_measured_fraction_full 0.990
_diffrn_reflns_laue_measured_fraction_max 0.958
_diffrn_reflns_limit_h_max 11
_diffrn_reflns_limit_h_min -13
_diffrn_reflns_limit_k_max 7
_diffrn_reflns_limit_k_min -10
_diffrn_reflns_limit_l_max 30
_diffrn_reflns_limit_l_min -25
_diffrn_reflns_number 5120
_diffrn_reflns_point_group_measured_fraction_full 0.721
_diffrn_reflns_point_group_measured_fraction_max 0.687
_diffrn_reflns_theta_full 67.684
_diffrn_reflns_theta_max 73.110
_diffrn_reflns_theta_min 6.051
_diffrn_source 'sealed X-ray tube'
_diffrn_source_type 'SuperNova (Cu) X-ray Source'
_exptl_absorpt_coefficient_mu 0.736
_exptl_absorpt_correction_T_max 0.954
_exptl_absorpt_correction_T_min 0.943
_exptl_absorpt_correction_type gaussian
_exptl_absorpt_process_details
;
CrysAlisPro, Agilent Technologies,
Version 1.171.37.33t (release 27-03-2014 CrysAlis171 .NET)
(compiled Mar 27 2014,17:01:44)
Numerical absorption correction based on gaussian integration over
            a multifaceted crystal model
Empirical absorption correction using spherical harmonics,
 implemented in SCALE3 ABSPACK scaling algorithm.
;
_exptl_crystal_colour colourless
_exptl_crystal_density_diffrn 1.318
_exptl_crystal_description block
_exptl_crystal_F_000 1008
_exptl_crystal_recrystallization_method 'Re-crystallisation from solvent: Chloroform'
_exptl_crystal_size_max 0.1335
_exptl_crystal_size_mid 0.0844
_exptl_crystal_size_min 0.0826
_refine_diff_density_max 0.206
_refine_diff_density_min -0.146
_refine_diff_density_rms 0.033
_refine_ls_abs_structure_details
;
 Flack x determined using 895 quotients [(I+)-(I-)]/[(I+)+(I-)]
 (Parsons and Flack (2004), Acta Cryst. A60, s61).
;
_refine_ls_abs_structure_Flack -0.08(13)
_refine_ls_extinction_method none
_refine_ls_goodness_of_fit_ref 1.043
_refine_ls_hydrogen_treatment mixed
_refine_ls_matrix_type full
_refine_ls_number_parameters 324
_refine_ls_number_reflns 3287
_refine_ls_number_restraints 1
_refine_ls_restrained_S_all 1.043
_refine_ls_R_factor_all 0.0298
_refine_ls_R_factor_gt 0.0288
_refine_ls_shift/su_max 0.000
_refine_ls_shift/su_mean 0.000
_refine_ls_structure_factor_coef Fsqd
_refine_ls_weighting_details 'w=1/[\s^2^(Fo^2^)+(0.0319P)^2^+0.4787P] where P=(Fo^2^+2Fc^2^)/3'
_refine_ls_weighting_scheme calc
_refine_ls_wR_factor_gt 0.0707
_refine_ls_wR_factor_ref 0.0720
_reflns_Friedel_coverage 0.398
_reflns_friedel_fraction_full 0.437
_reflns_friedel_fraction_max 0.401
_reflns_number_gt 3207
_reflns_number_total 3287
_reflns_threshold_expression 'I > 2\s(I)'
_cod_data_source_file c5ob01770j2.cif
_cod_data_source_block macrocycle
_cod_depositor_comments 'Adding full bibliography for 7154718--7154719.cif.'
_cod_database_code 7154718
_shelxl_version_number 2013-4
_chemical_oxdiff_formula 'C28 H30 N2 O5'
_shelx_space_group_comment
;
The symmetry employed for this shelxl refinement is uniquely defined
by the following loop, which should always be used as a source of
symmetry information in preference to the above space-group names.
They are only intended as comments.
;
_reflns_odcompleteness_completeness 98.91
_reflns_odcompleteness_iscentric 1
_reflns_odcompleteness_theta 66.97
_olex2_refinement_description
;
1. Fixed Uiso
 At 1.2 times of:
  All C(H) groups, All C(H,H) groups
2.a Secondary CH2 refined with riding coordinates:
 C6(H6A,H6B), C3(H3A,H3B), C5(H5A,H5B), C12(H12A,H12B), C15(H15A,H15B),
 C26(H26A,H26B), C22(H22A,H22B), C9(H9A,H9B)
2.b Aromatic/amide H refined with riding coordinates:
 C10(H10), C11(H11), C33(H33), C17(H17), C31(H31), C21(H21), C32(H32),
 C14(H14), C18(H18), C20(H20), C13(H13), C35(H35)
;
_olex2_computing_structure_refinement_long 'ShelXL (Sheldrick, 2008)'
_olex2_computing_structure_solution_long 'ShelXS (Sheldrick, 2008)'
_olex2_submission_special_instructions 'No special instructions were received'

loop_
_space_group_symop_operation_xyz
'x, y, z'
'-x, -y, z+1/2'
'-x+1/2, y, z+1/2'
'x+1/2, -y, z'

loop_
_atom_site_label
_atom_site_type_symbol
_atom_site_fract_x
_atom_site_fract_y
_atom_site_fract_z
_atom_site_U_iso_or_equiv
_atom_site_adp_type
_atom_site_occupancy
_atom_site_site_symmetry_order
_atom_site_calc_flag
_atom_site_refinement_flags_posn
O4 O 0.44075(15) 0.38059(18) 0.08542(7) 0.0259(4) Uani 1 1 d .
O7 O 0.30174(14) 0.12001(17) 0.07340(6) 0.0228(3) Uani 1 1 d .
O1 O 0.22896(14) -0.16728(16) 0.12311(7) 0.0237(3) Uani 1 1 d .
O29 O 0.75860(16) 0.58621(18) 0.37259(8) 0.0311(4) Uani 1 1 d .
C8 C 0.5535(2) 0.5179(2) 0.15190(10) 0.0222(5) Uani 1 1 d .
C6 C 0.5526(2) 0.4602(3) 0.09520(10) 0.0247(5) Uani 1 1 d .
H6A H 0.5588 0.5422 0.0702 0.030 Uiso 1 1 calc R
H6B H 0.6246 0.3962 0.0896 0.030 Uiso 1 1 calc R
O25 O 0.45640(15) -0.06091(18) 0.44410(7) 0.0279(4) Uani 1 1 d .
C3 C 0.4467(2) 0.2957(3) 0.03751(9) 0.0236(5) Uani 1 1 d .
H3A H 0.5134 0.2229 0.0401 0.028 Uiso 1 1 calc R
H3B H 0.4640 0.3594 0.0070 0.028 Uiso 1 1 calc R
C10 C 0.4714(2) 0.4635(2) 0.19077(10) 0.0241(5) Uani 1 1 d .
H10 H 0.4150 0.3890 0.1818 0.029 Uiso 1 1 calc R
N27 N 0.5480(2) 0.5900(2) 0.35594(8) 0.0252(4) Uani 1 1 d .
C19 C 0.27716(19) -0.0428(2) 0.31953(9) 0.0200(4) Uani 1 1 d .
C11 C 0.6388(2) 0.6270(3) 0.16652(11) 0.0258(5) Uani 1 1 d .
H11 H 0.6953 0.6633 0.1412 0.031 Uiso 1 1 calc R
C24 C 0.43165(19) 0.0665(2) 0.43090(9) 0.0205(4) Uani 1 1 d .
C16 C 0.32149(19) -0.1119(2) 0.21071(10) 0.0215(4) Uani 1 1 d .
C5 C 0.3224(2) 0.2197(3) 0.03008(9) 0.0243(5) Uani 1 1 d .
H5A H 0.2555 0.2926 0.0290 0.029 Uiso 1 1 calc R
H5B H 0.3220 0.1661 -0.0037 0.029 Uiso 1 1 calc R
N23 N 0.33006(17) 0.1034(2) 0.40168(8) 0.0206(4) Uani 1 1 d .
C2 C 0.5570(2) 0.6304(2) 0.25711(10) 0.0234(5) Uani 1 1 d .
C34 C 0.6281(2) 0.4153(2) 0.42024(10) 0.0213(4) Uani 1 1 d .
C33 C 0.7056(2) 0.4011(3) 0.46505(10) 0.0263(5) Uani 1 1 d .
H33 H 0.7703 0.4684 0.4708 0.032 Uiso 1 1 calc R
C17 C 0.3846(2) 0.0029(2) 0.23548(9) 0.0216(4) Uani 1 1 d .
H17 H 0.4421 0.0583 0.2158 0.026 Uiso 1 1 calc R
C12 C 0.1543(2) -0.0370(3) 0.11966(9) 0.0239(5) Uani 1 1 d .
H12A H 0.1694 0.0232 0.1513 0.029 Uiso 1 1 calc R
H12B H 0.0663 -0.0650 0.1198 0.029 Uiso 1 1 calc R
C31 C 0.5945(2) 0.1797(3) 0.49093(9) 0.0235(5) Uani 1 1 d .
H31 H 0.5845 0.1004 0.5144 0.028 Uiso 1 1 calc R
C21 C 0.2358(2) -0.1944(3) 0.24131(10) 0.0259(5) Uani 1 1 d .
H21 H 0.1932 -0.2732 0.2256 0.031 Uiso 1 1 calc R
C15 C 0.3436(2) -0.1491(3) 0.15229(9) 0.0240(5) Uani 1 1 d .
H15A H 0.3926 -0.0707 0.1358 0.029 Uiso 1 1 calc R
H15B H 0.3922 -0.2397 0.1500 0.029 Uiso 1 1 calc R
C26 C 0.5540(2) 0.6986(3) 0.31273(10) 0.0280(5) Uani 1 1 d .
H26A H 0.6287 0.7588 0.3175 0.034 Uiso 1 1 calc R
H26B H 0.4816 0.7634 0.3153 0.034 Uiso 1 1 calc R
C32 C 0.6859(2) 0.2862(3) 0.50110(10) 0.0272(5) Uani 1 1 d .
H32 H 0.7340 0.2803 0.5322 0.033 Uiso 1 1 calc R
C14 C 0.6404(2) 0.6823(3) 0.21866(10) 0.0268(5) Uani 1 1 d .
H14 H 0.6982 0.7552 0.2279 0.032 Uiso 1 1 calc R
C18 C 0.3634(2) 0.0372(2) 0.28958(9) 0.0218(5) Uani 1 1 d .
H18 H 0.4075 0.1143 0.3056 0.026 Uiso 1 1 calc R
C22 C 0.2490(2) -0.0083(2) 0.37798(10) 0.0223(4) Uani 1 1 d .
H22A H 0.1625 0.0248 0.3808 0.027 Uiso 1 1 calc R
H22B H 0.2568 -0.0987 0.3987 0.027 Uiso 1 1 calc R
C9 C 0.1804(2) 0.0545(3) 0.07019(10) 0.0246(5) Uani 1 1 d .
H9A H 0.1757 -0.0078 0.0385 0.030 Uiso 1 1 calc R
H9B H 0.1173 0.1313 0.0669 0.030 Uiso 1 1 calc R
C30 C 0.51775(19) 0.1919(2) 0.44541(9) 0.0205(4) Uani 1 1 d .
C20 C 0.2145(2) -0.1595(3) 0.29452(10) 0.0256(5) Uani 1 1 d .
H20 H 0.1570 -0.2150 0.3142 0.031 Uiso 1 1 calc R
C13 C 0.4727(2) 0.5193(3) 0.24278(10) 0.0259(5) Uani 1 1 d .
H13 H 0.4170 0.4822 0.2682 0.031 Uiso 1 1 calc R
C35 C 0.5337(2) 0.3111(2) 0.41100(9) 0.0197(4) Uani 1 1 d .
H35 H 0.4809 0.3217 0.3814 0.024 Uiso 1 1 calc R
C28 C 0.6512(2) 0.5382(2) 0.38099(10) 0.0231(5) Uani 1 1 d .
H23 H 0.313(2) 0.193(3) 0.3956(10) 0.015(6) Uiso 1 1 d .
H27 H 0.474(3) 0.556(3) 0.3671(12) 0.025(7) Uiso 1 1 d .

loop_
_atom_site_aniso_label
_atom_site_aniso_U_11
_atom_site_aniso_U_22
_atom_site_aniso_U_33
_atom_site_aniso_U_23
_atom_site_aniso_U_13
_atom_site_aniso_U_12
O4 0.0236(7) 0.0284(8) 0.0257(9) -0.0059(7) 0.0027(7) -0.0019(7)
O7 0.0232(7) 0.0254(8) 0.0198(8) 0.0008(7) -0.0055(7) 0.0010(6)
O1 0.0255(8) 0.0235(7) 0.0221(8) -0.0033(7) 0.0000(7) 0.0008(6)
O29 0.0300(8) 0.0261(8) 0.0370(10) 0.0042(8) -0.0089(8) -0.0076(7)
C8 0.0191(9) 0.0182(10) 0.0292(12) 0.0036(9) -0.0019(9) 0.0044(8)
C6 0.0202(10) 0.0256(12) 0.0282(12) 0.0021(9) 0.0033(9) -0.0004(9)
O25 0.0257(7) 0.0265(8) 0.0314(9) 0.0097(7) -0.0002(7) 0.0028(7)
C3 0.0289(11) 0.0232(11) 0.0189(11) 0.0028(9) 0.0017(9) 0.0051(9)
C10 0.0236(10) 0.0207(11) 0.0281(12) 0.0005(9) -0.0010(9) -0.0035(9)
N27 0.0295(10) 0.0215(9) 0.0247(10) 0.0019(8) -0.0069(9) 0.0021(8)
C19 0.0177(9) 0.0217(11) 0.0206(11) 0.0051(9) -0.0016(8) 0.0035(8)
C11 0.0181(9) 0.0278(12) 0.0317(13) 0.0104(10) -0.0011(9) -0.0026(9)
C24 0.0197(9) 0.0273(11) 0.0144(10) 0.0040(9) 0.0056(8) 0.0047(8)
C16 0.0168(9) 0.0245(11) 0.0232(11) 0.0044(9) 0.0004(9) 0.0046(8)
C5 0.0298(11) 0.0261(12) 0.0170(10) 0.0014(9) -0.0044(9) 0.0049(9)
N23 0.0205(9) 0.0204(10) 0.0208(9) 0.0031(7) 0.0003(7) 0.0024(7)
C2 0.0248(10) 0.0176(11) 0.0278(12) 0.0023(9) -0.0084(9) 0.0039(9)
C34 0.0249(10) 0.0184(10) 0.0206(11) -0.0025(9) -0.0026(9) 0.0038(8)
C33 0.0290(11) 0.0244(11) 0.0255(12) -0.0047(10) -0.0083(10) 0.0014(9)
C17 0.0194(9) 0.0230(10) 0.0225(11) 0.0048(9) 0.0028(9) -0.0001(9)
C12 0.0212(10) 0.0302(12) 0.0203(11) -0.0058(9) -0.0008(9) 0.0025(9)
C31 0.0246(10) 0.0279(12) 0.0180(10) 0.0025(9) -0.0002(9) 0.0077(9)
C21 0.0231(10) 0.0281(11) 0.0264(12) 0.0012(10) -0.0012(9) -0.0052(9)
C15 0.0207(10) 0.0269(12) 0.0245(12) 0.0004(9) 0.0032(9) 0.0041(9)
C26 0.0355(12) 0.0192(11) 0.0292(13) 0.0021(10) -0.0085(11) 0.0017(10)
C32 0.0310(11) 0.0313(13) 0.0195(11) -0.0025(9) -0.0086(10) 0.0074(10)
C14 0.0232(10) 0.0236(11) 0.0335(13) 0.0048(10) -0.0099(10) -0.0049(9)
C18 0.0206(9) 0.0206(11) 0.0240(11) 0.0043(9) 0.0029(9) -0.0007(9)
C22 0.0202(9) 0.0244(10) 0.0223(11) 0.0055(10) 0.0006(9) -0.0002(9)
C9 0.0219(10) 0.0275(11) 0.0244(11) -0.0036(10) -0.0057(9) 0.0035(9)
C30 0.0198(9) 0.0256(10) 0.0160(10) -0.0027(9) 0.0019(9) 0.0076(8)
C20 0.0202(10) 0.0307(12) 0.0259(12) 0.0054(10) 0.0021(9) -0.0062(9)
C13 0.0248(10) 0.0240(11) 0.0290(12) 0.0037(10) 0.0003(10) -0.0021(9)
C35 0.0216(10) 0.0220(10) 0.0154(10) -0.0022(8) -0.0022(8) 0.0076(8)
C28 0.0267(10) 0.0180(10) 0.0245(11) -0.0036(9) -0.0059(10) 0.0005(9)

loop_
_atom_type_symbol
_atom_type_description
_atom_type_scat_dispersion_real
_atom_type_scat_dispersion_imag
_atom_type_scat_source
C C 0.0181 0.0091 'International Tables Vol C Tables 4.2.6.8 and 6.1.1.4'
H H 0.0000 0.0000 'International Tables Vol C Tables 4.2.6.8 and 6.1.1.4'
N N 0.0311 0.0180 'International Tables Vol C Tables 4.2.6.8 and 6.1.1.4'
O O 0.0492 0.0322 'International Tables Vol C Tables 4.2.6.8 and 6.1.1.4'

loop_
_exptl_crystal_face_index_h
_exptl_crystal_face_index_k
_exptl_crystal_face_index_l
_exptl_crystal_face_perp_dist
_exptl_oxdiff_crystal_face_indexfrac_h
_exptl_oxdiff_crystal_face_indexfrac_k
_exptl_oxdiff_crystal_face_indexfrac_l
_exptl_oxdiff_crystal_face_x
_exptl_oxdiff_crystal_face_y
_exptl_oxdiff_crystal_face_z
6 2 2 0.0478 5.9933 2.0005 2.0074 -0.7098 -0.3969 -0.4722
0 0 1 0.0413 -0.0005 -0.0001 0.9986 -0.0010 -0.0539 0.0303
0 0 -1 0.0413 0.0005 0.0001 -0.9986 0.0010 0.0539 -0.0303
0 1 0 0.0422 0.0013 0.9992 -0.0028 0.0562 -0.0797 -0.1396
0 -1 0 0.0422 -0.0013 -0.9992 0.0028 -0.0562 0.0797 0.1396
-4 1 5 0.0212 -3.9957 0.9971 4.9801 0.5981 -0.2627 0.1808

loop_
_geom_angle_atom_site_label_1
_geom_angle_atom_site_label_2
_geom_angle_atom_site_label_3
_geom_angle
C6 O4 C3 112.54(18)
C5 O7 C9 111.21(17)
C12 O1 C15 114.32(17)
C10 C8 C6 121.7(2)
C11 C8 C6 119.7(2)
C11 C8 C10 118.6(2)
O4 C6 C8 110.09(19)
O4 C3 C5 108.17(19)
C13 C10 C8 120.8(2)
C28 N27 C26 122.7(2)
C18 C19 C22 122.6(2)
C18 C19 C20 118.2(2)
C20 C19 C22 119.26(19)
C8 C11 C14 120.5(2)
O25 C24 N23 123.4(2)
O25 C24 C30 120.94(19)
N23 C24 C30 115.66(19)
C17 C16 C21 118.3(2)
C17 C16 C15 121.4(2)
C21 C16 C15 120.4(2)
O7 C5 C3 109.43(18)
C24 N23 C22 121.59(19)
C14 C2 C26 120.4(2)
C14 C2 C13 118.7(2)
C13 C2 C26 120.9(2)
C33 C34 C35 119.7(2)
C33 C34 C28 119.5(2)
C35 C34 C28 120.8(2)
C32 C33 C34 119.8(2)
C16 C17 C18 121.2(2)
O1 C12 C9 113.59(18)
C32 C31 C30 120.0(2)
C20 C21 C16 120.4(2)
O1 C15 C16 112.38(17)
N27 C26 C2 113.54(19)
C33 C32 C31 120.4(2)
C2 C14 C11 120.9(2)
C19 C18 C17 120.5(2)
N23 C22 C19 114.50(18)
O7 C9 C12 110.50(18)
C31 C30 C24 119.4(2)
C35 C30 C24 120.9(2)
C35 C30 C31 119.2(2)
C21 C20 C19 121.5(2)
C10 C13 C2 120.4(2)
C30 C35 C34 120.7(2)
O29 C28 N27 123.5(2)
O29 C28 C34 121.4(2)
N27 C28 C34 115.2(2)

loop_
_geom_bond_atom_site_label_1
_geom_bond_atom_site_label_2
_geom_bond_distance
O4 C6 1.412(3)
O4 C3 1.419(3)
O7 C5 1.422(3)
O7 C9 1.422(3)
O1 C12 1.424(3)
O1 C15 1.429(3)
O29 C28 1.240(3)
C8 C6 1.503(3)
C8 C10 1.392(3)
C8 C11 1.389(3)
O25 C24 1.227(3)
C3 C5 1.502(3)
C10 C13 1.388(3)
N27 C26 1.457(3)
N27 C28 1.347(3)
C19 C18 1.385(3)
C19 C22 1.516(3)
C19 C20 1.395(3)
C11 C14 1.389(4)
C24 N23 1.344(3)
C24 C30 1.502(3)
C16 C17 1.381(3)
C16 C21 1.402(3)
C16 C15 1.509(3)
N23 C22 1.453(3)
C2 C26 1.514(3)
C2 C14 1.386(4)
C2 C13 1.393(3)
C34 C33 1.391(3)
C34 C35 1.396(3)
C34 C28 1.500(3)
C33 C32 1.388(4)
C17 C18 1.399(3)
C12 C9 1.508(3)
C31 C32 1.391(3)
C31 C30 1.400(3)
C21 C20 1.379(3)
C30 C35 1.386(3)

loop_
_geom_torsion_atom_site_label_1
_geom_torsion_atom_site_label_2
_geom_torsion_atom_site_label_3
_geom_torsion_atom_site_label_4
_geom_torsion
O4 C3 C5 O7 -63.3(2)
O1 C12 C9 O7 -69.2(2)
C8 C10 C13 C2 -0.4(3)
C8 C11 C14 C2 -0.2(3)
C6 O4 C3 C5 -178.23(19)
C6 C8 C10 C13 -179.3(2)
C6 C8 C11 C14 179.6(2)
O25 C24 N23 C22 -7.4(3)
O25 C24 C30 C31 -26.7(3)
O25 C24 C30 C35 145.3(2)
C3 O4 C6 C8 -166.45(17)
C10 C8 C6 O4 15.7(3)
C10 C8 C11 C14 -1.1(3)
C11 C8 C6 O4 -165.0(2)
C11 C8 C10 C13 1.4(3)
C24 N23 C22 C19 -96.7(2)
C24 C30 C35 C34 -169.63(19)
C16 C17 C18 C19 -0.7(3)
C16 C21 C20 C19 -0.4(4)
C5 O7 C9 C12 -173.44(18)
N23 C24 C30 C31 155.2(2)
N23 C24 C30 C35 -32.8(3)
C34 C33 C32 C31 4.1(4)
C33 C34 C35 C30 -1.3(3)
C33 C34 C28 O29 31.4(3)
C33 C34 C28 N27 -149.1(2)
C17 C16 C21 C20 0.9(3)
C17 C16 C15 O1 -132.1(2)
C12 O1 C15 C16 63.9(2)
C31 C30 C35 C34 2.4(3)
C21 C16 C17 C18 -0.4(3)
C21 C16 C15 O1 48.1(3)
C15 O1 C12 C9 92.0(2)
C15 C16 C17 C18 179.8(2)
C15 C16 C21 C20 -179.3(2)
C26 N27 C28 O29 5.9(4)
C26 N27 C28 C34 -173.7(2)
C26 C2 C14 C11 -176.0(2)
C26 C2 C13 C10 176.2(2)
C32 C31 C30 C24 171.9(2)
C32 C31 C30 C35 -0.2(3)
C14 C2 C26 N27 -135.4(2)
C14 C2 C13 C10 -0.9(3)
C18 C19 C22 N23 -6.9(3)
C18 C19 C20 C21 -0.7(3)
C22 C19 C18 C17 -178.9(2)
C22 C19 C20 C21 179.4(2)
C9 O7 C5 C3 175.31(18)
C30 C24 N23 C22 170.63(19)
C30 C31 C32 C33 -3.0(3)
C20 C19 C18 C17 1.2(3)
C20 C19 C22 N23 173.02(19)
C13 C2 C26 N27 47.5(3)
C13 C2 C14 C11 1.2(3)
C35 C34 C33 C32 -2.0(3)
C35 C34 C28 O29 -145.6(2)
C35 C34 C28 N27 34.0(3)
C28 N27 C26 C2 93.5(3)
C28 C34 C33 C32 -179.0(2)
C28 C34 C35 C30 175.7(2)
